data_7129434
loop_
_publ_author_name
'Gr\"odler, Dennis'
'Weidemann, Martin L.'
'Lichtenberg, Andreas'
'Greven, Tobias'
'Nickstadt, Robin'
'Haydo, Malek'
'Wickleder, Mathias'
'Klein, Axel'
'Johrendt, Dirk'
'Mathur, Sanjay'
'Zegke, Markus'
'Raauf, Aida'

_publ_section_title
;
 Heterobimetallic uranyl(vi) alkoxides of lanthanoids: formation through
 simple ligand exchange
;
_journal_name_full 'Chemical Communications'
_journal_paper_doi 10.1039/D1CC05444A
_journal_year 2022
_chemical_formula_moiety 'C36 H80 Gd2 O11 U'
_chemical_formula_sum 'C36 H80 Gd2 O11 U'
_chemical_formula_weight 1241.53
_space_group_crystal_system monoclinic
_space_group_IT_number 14
_space_group_name_Hall '-P 2ybc'
_space_group_name_H-M_alt 'P 1 21/c 1'
_atom_sites_solution_hydrogens geom
_audit_creation_date 2021-05-27
_audit_creation_method
;
Olex2 1.3
(compiled 2020.11.12 svn.r5f609507 for OlexSys, GUI svn.r6272)
;
_audit_update_record
;
2021-11-17 deposited with the CCDC.	2021-12-14 downloaded from the CCDC.
;
_cell_angle_alpha 90
_cell_angle_beta 93.193(4)
_cell_angle_gamma 90
_cell_formula_units_Z 4
_cell_length_a 14.5453(16)
_cell_length_b 16.8302(17)
_cell_length_c 19.905(2)
_cell_measurement_reflns_used 5551
_cell_measurement_temperature 100(2)
_cell_measurement_theta_max 26.57
_cell_measurement_theta_min 2.15
_cell_volume 4865.2(9)
_computing_cell_refinement 'SAINT V8.40A (?, 2016)'
_computing_data_reduction 'SAINT V8.40A (?, 2016)'
_computing_molecular_graphics 'Olex2 1.3 (Dolomanov et al., 2009)'
_computing_publication_material 'Olex2 1.3 (Dolomanov et al., 2009)'
_computing_structure_refinement 'SHELXL 2018/3 (Sheldrick, 2015)'
_computing_structure_solution 'ShelXT (Sheldrick, 2015)'
_diffrn_ambient_temperature 100.0
_diffrn_measured_fraction_theta_full 0.999
_diffrn_measured_fraction_theta_max 0.999
_diffrn_measurement_device_type 'Bruker APEX-II CCD'
_diffrn_measurement_method '\f and \w scans'
_diffrn_radiation_type MoK\a
_diffrn_radiation_wavelength 0.71073
_diffrn_reflns_av_R_equivalents 0.1695
_diffrn_reflns_av_unetI/netI 0.1485
_diffrn_reflns_Laue_measured_fraction_full 0.999
_diffrn_reflns_Laue_measured_fraction_max 0.999
_diffrn_reflns_limit_h_max 17
_diffrn_reflns_limit_h_min -17
_diffrn_reflns_limit_k_max 18
_diffrn_reflns_limit_k_min -20
_diffrn_reflns_limit_l_max 23
_diffrn_reflns_limit_l_min -23
_diffrn_reflns_number 32832
_diffrn_reflns_point_group_measured_fraction_full 0.999
_diffrn_reflns_point_group_measured_fraction_max 0.999
_diffrn_reflns_theta_full 25.242
_diffrn_reflns_theta_max 25.350
_diffrn_reflns_theta_min 2.049
_diffrn_source_current 1.4
_diffrn_source_power 0.07
_diffrn_source_voltage 50.0
_diffrn_standards_number 0
_exptl_absorpt_coefficient_mu 6.061
_exptl_absorpt_correction_T_max 0.7456
_exptl_absorpt_correction_T_min 0.3573
_exptl_absorpt_correction_type multi-scan
_exptl_absorpt_process_details
;
SADABS-2016/2 (Bruker,2016/2) was used for absorption correction.
wR2(int) was 0.1568 before and 0.0878 after correction.
The Ratio of minimum to maximum transmission is 0.4792.
The \l/2 correction factor is Not present.
;
_exptl_crystal_colour 'clear light orange'
_exptl_crystal_colour_lustre clear
_exptl_crystal_colour_modifier light
_exptl_crystal_colour_primary orange
_exptl_crystal_density_diffrn 1.695
_exptl_crystal_description prism
_exptl_crystal_F_000 2416
_exptl_crystal_size_max 0.236
_exptl_crystal_size_mid 0.194
_exptl_crystal_size_min 0.113
_refine_diff_density_max 1.511
_refine_diff_density_min -2.042
_refine_diff_density_rms 0.281
_refine_ls_extinction_method none
_refine_ls_goodness_of_fit_ref 1.016
_refine_ls_hydrogen_treatment constr
_refine_ls_matrix_type full
_refine_ls_number_parameters 439
_refine_ls_number_reflns 8902
_refine_ls_number_restraints 454
_refine_ls_restrained_S_all 0.995
_refine_ls_R_factor_all 0.1305
_refine_ls_R_factor_gt 0.0700
_refine_ls_shift/su_max 0.001
_refine_ls_shift/su_mean 0.000
_refine_ls_structure_factor_coef Fsqd
_refine_ls_weighting_details 'w=1/[\s^2^(Fo^2^)+(0.0274P)^2^+49.6391P] where P=(Fo^2^+2Fc^2^)/3'
_refine_ls_weighting_scheme calc
_refine_ls_wR_factor_gt 0.1143
_refine_ls_wR_factor_ref 0.1327
_reflns_Friedel_coverage 0.000
_reflns_number_gt 5551
_reflns_number_total 8902
_reflns_threshold_expression 'I > 2\s(I)'
_cod_data_source_file d1cc05444a2.cif
_cod_data_source_block mo_dg059_a_210512_2
_cod_original_cell_volume 4865.1(9)
_cod_database_code 7129434
_shelx_shelxl_version_number 2018/3
_shelx_space_group_comment
;
The symmetry employed for this shelxl refinement is uniquely defined
by the following loop, which should always be used as a source of
symmetry information in preference to the above space-group names.
They are only intended as comments.
;
_olex2_refinement_description
;
1. Fixed Uiso
 At 1.2 times of:
  All C(H,H) groups
 At 1.5 times of:
  All C(H,H,H) groups
2. Uiso/Uaniso restraints and constraints
Uanis(O2) = Uanis(O1)
Uanis(C10) = Uanis(C9)
Uanis(C5) = Uanis(C1)
Uanis(C7) = Uanis(C2)
Uanis(C6) = Uanis(C3)
Uanis(C33) = Uanis(C36)
3. Rigid body (RIGU) restrains
 All non-hydrogen atoms
 with sigma for 1-2 distances of 0.004 and sigma for 1-3 distances of 0.004
4.a Secondary CH2 refined with riding coordinates:
 C33(H33A,H33B), C34(H34A,H34B), C35(H35A,H35B), C36(H36A,H36B)
4.b Idealised Me refined as rotating group:
 C2(H2A,H2B,H2C), C3(H3A,H3B,H3C), C4(H4A,H4B,H4C), C6(H6A,H6B,H6C), C7(H7A,
 H7B,H7C), C8(H8A,H8B,H8C), C10(H10A,H10B,H10C), C11(H11A,H11B,H11C), C12(H12A,
 H12B,H12C), C14(H14A,H14B,H14C), C15(H15A,H15B,H15C), C16(H16A,H16B,H16C),
 C18(H18A,H18B,H18C), C19(H19A,H19B,H19C), C20(H20A,H20B,H20C), C22(H22A,H22B,
 H22C), C23(H23A,H23B,H23C), C24(H24A,H24B,H24C), C26(H26A,H26B,H26C), C27(H27A,
 H27B,H27C), C28(H28A,H28B,H28C), C30(H30A,H30B,H30C), C31(H31A,H31B,H31C),
 C32(H32A,H32B,H32C)
;
_olex2_submission_special_instructions 'No special instructions were received'

loop_
_space_group_symop_operation_xyz
'x, y, z'
'-x, y+1/2, -z+1/2'
'-x, -y, -z'
'x, -y-1/2, z-1/2'

loop_
_atom_site_label
_atom_site_type_symbol
_atom_site_fract_x
_atom_site_fract_y
_atom_site_fract_z
_atom_site_U_iso_or_equiv
_atom_site_adp_type
_atom_site_occupancy
_atom_site_site_symmetry_order
_atom_site_calc_flag
_atom_site_refinement_flags_posn
_atom_site_refinement_flags_adp
_atom_site_refinement_flags_occupancy
_atom_site_disorder_assembly
_atom_site_disorder_group
U1 U 0.18662(4) 0.63726(3) 0.21863(3) 0.01199(14) Uani 1 1 d . . . . .
Gd1 Gd 0.21844(5) 0.51226(4) 0.35225(4) 0.01177(17) Uani 1 1 d . . . . .
Gd2 Gd 0.35244(5) 0.48930(4) 0.20172(4) 0.01328(18) Uani 1 1 d . . . . .
O1 O 0.1983(7) 0.7431(5) 0.2185(5) 0.0186(15) Uani 1 1 d . . . . .
O2 O 0.1847(7) 0.5265(5) 0.2257(5) 0.0186(15) Uani 1 1 d . . . . .
O3 O 0.0663(7) 0.6376(6) 0.1541(5) 0.025(2) Uani 1 1 d . . . . .
O4 O 0.1239(6) 0.6228(6) 0.3214(5) 0.017(2) Uani 1 1 d . . . . .
O5 O 0.2964(7) 0.6106(6) 0.1484(5) 0.019(2) Uani 1 1 d . . . . .
O6 O 0.3131(7) 0.6002(5) 0.2955(5) 0.017(2) Uani 1 1 d . . . . .
O7 O 0.2493(6) 0.5072(6) 0.4548(5) 0.020(2) Uani 1 1 d . . . . .
O8 O 0.3110(7) 0.4244(6) 0.3012(5) 0.016(2) Uani 1 1 d . . . . .
O9 O 0.4974(6) 0.4947(6) 0.2112(5) 0.015(2) Uani 1 1 d . . . . .
O10 O 0.3207(7) 0.4078(6) 0.1249(5) 0.023(2) Uani 1 1 d . . . . .
O11 O 0.0805(7) 0.4326(6) 0.3452(5) 0.023(2) Uani 1 1 d . . . . .
C1 C -0.0019(11) 0.5990(10) 0.1121(9) 0.030(2) Uani 1 1 d . . . . .
C2 C -0.0904(13) 0.5953(13) 0.1489(11) 0.063(4) Uani 1 1 d . . . . .
H2A H -0.081850 0.560133 0.187952 0.095 Uiso 1 1 calc R U . . .
H2B H -0.140120 0.574757 0.118471 0.095 Uiso 1 1 calc R U . . .
H2C H -0.106422 0.648745 0.163955 0.095 Uiso 1 1 calc R U . . .
C3 C -0.0144(14) 0.6478(12) 0.0480(9) 0.051(3) Uani 1 1 d . . . . .
H3A H -0.035465 0.701338 0.058980 0.076 Uiso 1 1 calc R U . . .
H3B H -0.060187 0.622254 0.017141 0.076 Uiso 1 1 calc R U . . .
H3C H 0.044478 0.651385 0.026484 0.076 Uiso 1 1 calc R U . . .
C4 C 0.0307(12) 0.5161(10) 0.0941(8) 0.034(4) Uani 1 1 d . . . . .
H4A H 0.081324 0.520384 0.063759 0.051 Uiso 1 1 calc R U . . .
H4B H -0.020355 0.486609 0.071662 0.051 Uiso 1 1 calc R U . . .
H4C H 0.052178 0.488049 0.135129 0.051 Uiso 1 1 calc R U . . .
C5 C 0.0561(11) 0.6680(10) 0.3559(9) 0.030(2) Uani 1 1 d . . . . .
C6 C 0.0949(14) 0.7429(11) 0.3793(10) 0.051(3) Uani 1 1 d . . . . .
H6A H 0.145952 0.732838 0.412441 0.076 Uiso 1 1 calc R U . . .
H6B H 0.047405 0.774232 0.400106 0.076 Uiso 1 1 calc R U . . .
H6C H 0.117746 0.772308 0.341102 0.076 Uiso 1 1 calc R U . . .
C7 C 0.0380(14) 0.6272(13) 0.4188(11) 0.063(4) Uani 1 1 d . . . . .
H7A H 0.020030 0.572083 0.409122 0.095 Uiso 1 1 calc R U . . .
H7B H -0.011956 0.654392 0.440622 0.095 Uiso 1 1 calc R U . . .
H7C H 0.093731 0.627872 0.448828 0.095 Uiso 1 1 calc R U . . .
C8 C -0.0221(16) 0.6770(19) 0.3157(12) 0.122(11) Uani 1 1 d . . . . .
H8A H -0.006013 0.694250 0.270838 0.183 Uiso 1 1 calc R U . . .
H8B H -0.061685 0.716956 0.335247 0.183 Uiso 1 1 calc R U . . .
H8C H -0.054963 0.626164 0.312140 0.183 Uiso 1 1 calc R U . . .
C9 C 0.3295(12) 0.6478(10) 0.0882(7) 0.027(3) Uani 1 1 d . . . . .
C10 C 0.3606(12) 0.7297(9) 0.1024(8) 0.027(3) Uani 1 1 d . . . . .
H10A H 0.309399 0.760940 0.118541 0.041 Uiso 1 1 calc R U . . .
H10B H 0.381752 0.753791 0.061147 0.041 Uiso 1 1 calc R U . . .
H10C H 0.411334 0.728967 0.136900 0.041 Uiso 1 1 calc R U . . .
C11 C 0.2537(12) 0.6466(11) 0.0348(8) 0.041(4) Uani 1 1 d . . . . .
H11A H 0.241771 0.591661 0.020470 0.061 Uiso 1 1 calc R U . . .
H11B H 0.271648 0.678100 -0.003753 0.061 Uiso 1 1 calc R U . . .
H11C H 0.197896 0.669175 0.052504 0.061 Uiso 1 1 calc R U . . .
C12 C 0.4095(13) 0.5977(10) 0.0664(9) 0.042(5) Uani 1 1 d . . . . .
H12A H 0.455449 0.592347 0.104014 0.063 Uiso 1 1 calc R U . . .
H12B H 0.437673 0.623606 0.028476 0.063 Uiso 1 1 calc R U . . .
H12C H 0.387042 0.545005 0.052540 0.063 Uiso 1 1 calc R U . . .
C13 C 0.3793(11) 0.6480(8) 0.3284(8) 0.023(3) Uani 1 1 d . . . . .
C14 C 0.3405(12) 0.7006(9) 0.3810(8) 0.029(4) Uani 1 1 d . . . . .
H14A H 0.294396 0.736283 0.359617 0.044 Uiso 1 1 calc R U . . .
H14B H 0.390285 0.732043 0.402973 0.044 Uiso 1 1 calc R U . . .
H14C H 0.311722 0.667698 0.414555 0.044 Uiso 1 1 calc R U . . .
C15 C 0.4315(11) 0.6986(9) 0.2783(8) 0.028(4) Uani 1 1 d . . . . .
H15A H 0.466570 0.663610 0.249797 0.043 Uiso 1 1 calc R U . . .
H15B H 0.473829 0.734700 0.303223 0.043 Uiso 1 1 calc R U . . .
H15C H 0.387338 0.729564 0.250075 0.043 Uiso 1 1 calc R U . . .
C16 C 0.4518(10) 0.5912(9) 0.3640(8) 0.022(3) Uani 1 1 d . . . . .
H16A H 0.421514 0.557840 0.396544 0.033 Uiso 1 1 calc R U . . .
H16B H 0.500184 0.622831 0.387509 0.033 Uiso 1 1 calc R U . . .
H16C H 0.479119 0.557429 0.330351 0.033 Uiso 1 1 calc R U . . .
C17 C 0.2757(10) 0.5039(10) 0.5250(7) 0.026(3) Uani 1 1 d . . . . .
C18 C 0.3751(13) 0.5268(16) 0.5338(10) 0.069(7) Uani 1 1 d . . . . .
H18A H 0.411908 0.491553 0.506801 0.104 Uiso 1 1 calc R U . . .
H18B H 0.395714 0.522112 0.581354 0.104 Uiso 1 1 calc R U . . .
H18C H 0.382741 0.581870 0.519008 0.104 Uiso 1 1 calc R U . . .
C19 C 0.2238(16) 0.5672(15) 0.5591(10) 0.077(8) Uani 1 1 d . . . . .
H19A H 0.231161 0.617807 0.535622 0.115 Uiso 1 1 calc R U . . .
H19B H 0.247812 0.572356 0.605867 0.115 Uiso 1 1 calc R U . . .
H19C H 0.158430 0.553036 0.558134 0.115 Uiso 1 1 calc R U . . .
C20 C 0.2597(19) 0.4255(14) 0.5513(11) 0.086(8) Uani 1 1 d . . . . .
H20A H 0.199713 0.424212 0.571427 0.129 Uiso 1 1 calc R U . . .
H20B H 0.308224 0.412430 0.585681 0.129 Uiso 1 1 calc R U . . .
H20C H 0.260252 0.386567 0.514731 0.129 Uiso 1 1 calc R U . . .
C21 C 0.3371(11) 0.3486(9) 0.3270(9) 0.027(3) Uani 1 1 d . . . . .
C22 C 0.4236(14) 0.3670(13) 0.3764(10) 0.062(6) Uani 1 1 d . . . . .
H22A H 0.473033 0.389499 0.350860 0.092 Uiso 1 1 calc R U . . .
H22B H 0.445097 0.317725 0.398360 0.092 Uiso 1 1 calc R U . . .
H22C H 0.406232 0.405166 0.410696 0.092 Uiso 1 1 calc R U . . .
C23 C 0.3770(14) 0.3053(10) 0.2720(10) 0.050(5) Uani 1 1 d . . . . .
H23A H 0.328657 0.293177 0.237195 0.075 Uiso 1 1 calc R U . . .
H23B H 0.404514 0.255659 0.289217 0.075 Uiso 1 1 calc R U . . .
H23C H 0.424552 0.338007 0.252586 0.075 Uiso 1 1 calc R U . . .
C24 C 0.2660(12) 0.3086(10) 0.3608(10) 0.049(6) Uani 1 1 d . . . . .
H24A H 0.242378 0.343775 0.395121 0.073 Uiso 1 1 calc R U . . .
H24B H 0.291107 0.260297 0.382338 0.073 Uiso 1 1 calc R U . . .
H24C H 0.215789 0.294367 0.328141 0.073 Uiso 1 1 calc R U . . .
C25 C 0.5920(10) 0.4870(10) 0.2012(7) 0.021(3) Uani 1 1 d . . . . .
C26 C 0.6370(10) 0.5688(10) 0.2012(8) 0.028(4) Uani 1 1 d . . . . .
H26A H 0.607422 0.601276 0.165256 0.042 Uiso 1 1 calc R U . . .
H26B H 0.702632 0.563083 0.193537 0.042 Uiso 1 1 calc R U . . .
H26C H 0.629780 0.594597 0.244690 0.042 Uiso 1 1 calc R U . . .
C27 C 0.6005(11) 0.4426(10) 0.1354(8) 0.030(4) Uani 1 1 d . . . . .
H27A H 0.572894 0.389725 0.138829 0.046 Uiso 1 1 calc R U . . .
H27B H 0.665704 0.437165 0.126183 0.046 Uiso 1 1 calc R U . . .
H27C H 0.568439 0.472189 0.098751 0.046 Uiso 1 1 calc R U . . .
C28 C 0.6354(11) 0.4353(11) 0.2571(9) 0.034(4) Uani 1 1 d . . . . .
H28A H 0.622982 0.458477 0.300816 0.051 Uiso 1 1 calc R U . . .
H28B H 0.702058 0.432455 0.252544 0.051 Uiso 1 1 calc R U . . .
H28C H 0.609088 0.381764 0.253838 0.051 Uiso 1 1 calc R U . . .
C29 C 0.2948(10) 0.3488(10) 0.0742(8) 0.025(3) Uani 1 1 d . . . . .
C30 C 0.2129(11) 0.3074(11) 0.0915(9) 0.036(4) Uani 1 1 d . . . . .
H30A H 0.223189 0.282579 0.135776 0.054 Uiso 1 1 calc R U . . .
H30B H 0.197889 0.266317 0.057713 0.054 Uiso 1 1 calc R U . . .
H30C H 0.161651 0.345125 0.092635 0.054 Uiso 1 1 calc R U . . .
C31 C 0.2840(12) 0.3958(9) 0.0069(8) 0.032(4) Uani 1 1 d . . . . .
H31A H 0.240221 0.439436 0.011578 0.048 Uiso 1 1 calc R U . . .
H31B H 0.261094 0.360122 -0.029224 0.048 Uiso 1 1 calc R U . . .
H31C H 0.343865 0.417426 -0.004189 0.048 Uiso 1 1 calc R U . . .
C32 C 0.3799(11) 0.2948(9) 0.0703(9) 0.029(4) Uani 1 1 d . . . . .
H32A H 0.431479 0.325875 0.054640 0.044 Uiso 1 1 calc R U . . .
H32B H 0.365693 0.251213 0.038741 0.044 Uiso 1 1 calc R U . . .
H32C H 0.396502 0.272980 0.114962 0.044 Uiso 1 1 calc R U . . .
C33 C 0.0375(11) 0.3892(9) 0.3983(8) 0.026(3) Uani 1 1 d . . . . .
H33A H 0.011576 0.426225 0.430986 0.031 Uiso 1 1 calc R U . . .
H33B H 0.082489 0.353843 0.422574 0.031 Uiso 1 1 calc R U . . .
C34 C -0.0379(12) 0.3414(10) 0.3621(8) 0.032(4) Uani 1 1 d . . . . .
H34A H -0.089904 0.331817 0.391103 0.039 Uiso 1 1 calc R U . . .
H34B H -0.014557 0.289914 0.346144 0.039 Uiso 1 1 calc R U . . .
C35 C -0.0656(11) 0.3959(10) 0.3039(9) 0.031(4) Uani 1 1 d . . . . .
H35A H -0.098253 0.366111 0.266916 0.037 Uiso 1 1 calc R U . . .
H35B H -0.105759 0.439348 0.318511 0.037 Uiso 1 1 calc R U . . .
C36 C 0.0252(11) 0.4281(10) 0.2821(8) 0.026(3) Uani 1 1 d . . . . .
H36A H 0.053273 0.391754 0.249917 0.031 Uiso 1 1 calc R U . . .
H36B H 0.017342 0.481213 0.261158 0.031 Uiso 1 1 calc R U . . .

loop_
_atom_site_aniso_label
_atom_site_aniso_U_11
_atom_site_aniso_U_22
_atom_site_aniso_U_33
_atom_site_aniso_U_23
_atom_site_aniso_U_13
_atom_site_aniso_U_12
U1 0.0113(3) 0.0108(3) 0.0140(3) 0.0009(3) 0.0015(2) 0.0014(3)
Gd1 0.0108(4) 0.0109(4) 0.0139(4) 0.0013(3) 0.0030(3) 0.0009(3)
Gd2 0.0127(4) 0.0127(4) 0.0148(4) 0.0019(3) 0.0045(3) 0.0016(3)
O1 0.019(4) 0.016(3) 0.021(4) -0.004(3) -0.001(3) -0.008(3)
O2 0.019(4) 0.016(3) 0.021(4) -0.004(3) -0.001(3) -0.008(3)
O3 0.022(5) 0.026(6) 0.026(5) -0.003(5) 0.000(4) 0.003(4)
O4 0.022(5) 0.018(5) 0.011(5) -0.003(4) -0.003(4) 0.004(4)
O5 0.020(5) 0.018(5) 0.018(5) 0.004(4) 0.005(4) 0.003(4)
O6 0.015(5) 0.013(4) 0.022(5) 0.002(4) 0.001(4) -0.008(4)
O7 0.023(5) 0.024(6) 0.012(4) 0.001(4) -0.001(4) -0.001(5)
O8 0.018(5) 0.014(4) 0.018(5) 0.002(4) 0.012(4) 0.002(4)
O9 0.012(4) 0.017(5) 0.016(5) 0.000(4) 0.001(4) -0.001(4)
O10 0.018(6) 0.026(5) 0.026(5) -0.003(4) -0.002(4) 0.001(4)
O11 0.019(5) 0.028(6) 0.021(5) 0.001(5) 0.006(4) -0.005(4)
C1 0.021(5) 0.036(6) 0.031(6) -0.015(4) 0.001(4) 0.006(4)
C2 0.053(7) 0.073(9) 0.068(9) 0.005(8) 0.038(7) 0.023(7)
C3 0.067(9) 0.044(6) 0.041(7) -0.015(5) 0.003(6) 0.006(6)
C4 0.045(11) 0.033(7) 0.024(10) -0.012(7) 0.006(8) 0.001(7)
C5 0.021(5) 0.036(6) 0.031(6) -0.015(4) 0.001(4) 0.006(4)
C6 0.067(9) 0.044(6) 0.041(7) -0.015(5) 0.003(6) 0.006(6)
C7 0.053(7) 0.073(9) 0.068(9) 0.005(8) 0.038(7) 0.023(7)
C8 0.064(11) 0.21(3) 0.083(14) -0.105(16) -0.049(11) 0.088(13)
C9 0.049(7) 0.025(6) 0.009(5) 0.008(5) 0.005(4) 0.007(5)
C10 0.049(7) 0.025(6) 0.009(5) 0.008(5) 0.005(4) 0.007(5)
C11 0.056(9) 0.046(11) 0.020(8) 0.014(8) -0.006(7) -0.011(9)
C12 0.067(11) 0.031(9) 0.032(11) 0.012(8) 0.036(9) 0.017(8)
C13 0.032(7) 0.008(6) 0.027(8) -0.001(5) -0.002(5) -0.011(5)
C14 0.052(11) 0.019(8) 0.016(8) 0.000(6) -0.002(7) -0.001(7)
C15 0.028(9) 0.022(8) 0.035(10) 0.006(7) 0.001(7) -0.015(7)
C16 0.024(8) 0.020(8) 0.020(8) -0.006(6) -0.003(6) -0.009(6)
C17 0.024(7) 0.046(9) 0.008(6) 0.003(6) -0.003(5) 0.013(7)
C18 0.037(8) 0.13(2) 0.036(12) -0.001(14) -0.008(8) -0.007(10)
C19 0.088(15) 0.115(16) 0.025(11) -0.017(11) -0.012(11) 0.069(15)
C20 0.16(2) 0.072(11) 0.027(13) 0.027(10) -0.013(14) -0.018(12)
C21 0.024(8) 0.021(7) 0.036(9) 0.010(6) 0.006(6) 0.004(6)
C22 0.065(11) 0.054(13) 0.062(13) 0.029(10) -0.032(9) -0.003(10)
C23 0.077(15) 0.023(9) 0.052(10) 0.018(8) 0.023(9) 0.029(9)
C24 0.046(10) 0.028(10) 0.076(15) 0.027(10) 0.027(10) 0.012(8)
C25 0.014(6) 0.032(7) 0.017(7) -0.007(6) 0.007(5) 0.005(5)
C26 0.011(8) 0.044(8) 0.030(10) -0.005(7) 0.014(7) -0.002(6)
C27 0.022(9) 0.043(10) 0.026(8) -0.015(7) -0.009(7) 0.009(8)
C28 0.023(9) 0.047(10) 0.031(8) -0.002(7) 0.000(7) 0.016(8)
C29 0.021(7) 0.030(8) 0.025(7) 0.002(5) 0.005(6) -0.012(5)
C30 0.021(7) 0.045(10) 0.042(12) 0.020(8) -0.008(7) -0.009(7)
C31 0.051(11) 0.021(9) 0.024(7) -0.002(6) -0.005(7) -0.010(7)
C32 0.032(8) 0.021(8) 0.034(10) -0.017(7) -0.009(7) -0.001(6)
C33 0.034(6) 0.026(6) 0.019(5) -0.003(4) 0.007(4) -0.007(5)
C34 0.043(9) 0.025(9) 0.028(9) 0.007(6) -0.009(6) -0.011(6)
C35 0.029(7) 0.031(9) 0.032(9) 0.014(7) 0.001(6) -0.007(7)
C36 0.034(6) 0.026(6) 0.019(5) -0.003(4) 0.007(4) -0.007(5)

loop_
_atom_type_symbol
_atom_type_description
_atom_type_scat_dispersion_real
_atom_type_scat_dispersion_imag
_atom_type_scat_source
C C 0.0033 0.0016 'International Tables Vol C Tables 4.2.6.8 and 6.1.1.4'
H H 0.0000 0.0000 'International Tables Vol C Tables 4.2.6.8 and 6.1.1.4'
Gd Gd -0.1653 3.9035 'International Tables Vol C Tables 4.2.6.8 and 6.1.1.4'
O O 0.0106 0.0060 'International Tables Vol C Tables 4.2.6.8 and 6.1.1.4'
U U -9.6767 9.6646 'International Tables Vol C Tables 4.2.6.8 and 6.1.1.4'

loop_
_geom_angle_atom_site_label_1
_geom_angle_atom_site_label_2
_geom_angle_atom_site_label_3
_geom_angle
_geom_angle_site_symmetry_1
_geom_angle_site_symmetry_3
_geom_angle_publ_flag
O1 U1 O2 173.9(5) . . ?
O1 U1 O3 94.2(4) . . ?
O1 U1 O4 98.5(4) . . ?
O1 U1 O5 97.4(4) . . ?
O1 U1 O6 100.9(4) . . ?
O2 U1 O3 91.9(4) . . ?
O2 U1 O4 79.6(4) . . ?
O2 U1 O5 82.0(4) . . ?
O2 U1 O6 73.0(4) . . ?
O3 U1 O4 100.7(4) . . ?
O3 U1 O5 102.6(4) . . ?
O3 U1 O6 164.7(4) . . ?
O4 U1 O6 74.6(3) . . ?
O5 U1 O4 150.7(3) . . ?
O5 U1 O6 78.3(3) . . ?
O4 Gd1 O2 66.1(3) . . ?
O4 Gd1 O11 87.3(3) . . ?
O6 Gd1 O2 63.4(3) . . ?
O6 Gd1 O4 74.3(3) . . ?
O6 Gd1 O11 146.0(4) . . ?
O7 Gd1 O2 176.7(3) . . ?
O7 Gd1 O4 112.2(3) . . ?
O7 Gd1 O6 113.6(4) . . ?
O7 Gd1 O8 108.2(4) . . ?
O7 Gd1 O11 99.7(4) . . ?
O8 Gd1 O2 72.9(3) . . ?
O8 Gd1 O4 137.9(3) . . ?
O8 Gd1 O6 79.5(3) . . ?
O8 Gd1 O11 97.1(3) . . ?
O11 Gd1 O2 83.2(3) . . ?
O2 Gd2 O6 58.1(3) . . ?
O5 Gd2 O2 65.1(3) . . ?
O5 Gd2 O6 69.2(3) . . ?
O8 Gd2 O2 70.8(3) . . ?
O8 Gd2 O5 131.3(3) . . ?
O8 Gd2 O6 70.7(3) . . ?
O9 Gd2 O2 157.1(3) . . ?
O9 Gd2 O5 108.3(3) . . ?
O9 Gd2 O6 99.0(3) . . ?
O9 Gd2 O8 104.2(3) . . ?
O10 Gd2 O2 97.0(3) . . ?
O10 Gd2 O5 100.2(4) . . ?
O10 Gd2 O6 155.0(3) . . ?
O10 Gd2 O8 104.7(4) . . ?
O10 Gd2 O9 105.9(4) . . ?
U1 O2 Gd1 99.5(4) . . ?
U1 O2 Gd2 102.1(4) . . ?
Gd1 O2 Gd2 91.6(3) . . ?
C1 O3 U1 152.3(10) . . ?
U1 O4 Gd1 93.4(3) . . ?
C5 O4 U1 132.9(9) . . ?
C5 O4 Gd1 133.5(9) . . ?
U1 O5 Gd2 97.5(3) . . ?
C9 O5 U1 135.3(9) . . ?
C9 O5 Gd2 127.2(8) . . ?
U1 O6 Gd2 85.6(3) . . ?
Gd1 O6 U1 91.2(3) . . ?
Gd1 O6 Gd2 92.8(3) . . ?
C13 O6 U1 129.4(9) . . ?
C13 O6 Gd1 123.1(9) . . ?
C13 O6 Gd2 123.5(8) . . ?
C17 O7 Gd1 176.9(9) . . ?
Gd1 O8 Gd2 105.0(4) . . ?
C21 O8 Gd1 125.1(8) . . ?
C21 O8 Gd2 129.9(8) . . ?
C25 O9 Gd2 164.6(9) . . ?
C29 O10 Gd2 176.5(9) . . ?
C33 O11 Gd1 128.9(9) . . ?
C33 O11 C36 111.2(11) . . ?
C36 O11 Gd1 119.8(8) . . ?
O3 C1 C2 108.6(15) . . ?
O3 C1 C3 107.0(14) . . ?
O3 C1 C4 110.0(14) . . ?
C2 C1 C3 111.2(16) . . ?
C2 C1 C4 111.2(15) . . ?
C3 C1 C4 108.7(14) . . ?
C1 C2 H2A 109.5 . . ?
C1 C2 H2B 109.5 . . ?
C1 C2 H2C 109.5 . . ?
H2A C2 H2B 109.5 . . ?
H2A C2 H2C 109.5 . . ?
H2B C2 H2C 109.5 . . ?
C1 C3 H3A 109.5 . . ?
C1 C3 H3B 109.5 . . ?
C1 C3 H3C 109.5 . . ?
H3A C3 H3B 109.5 . . ?
H3A C3 H3C 109.5 . . ?
H3B C3 H3C 109.5 . . ?
C1 C4 H4A 109.5 . . ?
C1 C4 H4B 109.5 . . ?
C1 C4 H4C 109.5 . . ?
H4A C4 H4B 109.5 . . ?
H4A C4 H4C 109.5 . . ?
H4B C4 H4C 109.5 . . ?
O4 C5 C6 110.3(14) . . ?
O4 C5 C7 108.7(14) . . ?
C6 C5 C7 102.6(16) . . ?
C8 C5 O4 110.4(15) . . ?
C8 C5 C6 113(2) . . ?
C8 C5 C7 112(2) . . ?
C5 C6 H6A 109.5 . . ?
C5 C6 H6B 109.5 . . ?
C5 C6 H6C 109.5 . . ?
H6A C6 H6B 109.5 . . ?
H6A C6 H6C 109.5 . . ?
H6B C6 H6C 109.5 . . ?
C5 C7 H7A 109.5 . . ?
C5 C7 H7B 109.5 . . ?
C5 C7 H7C 109.5 . . ?
H7A C7 H7B 109.5 . . ?
H7A C7 H7C 109.5 . . ?
H7B C7 H7C 109.5 . . ?
C5 C8 H8A 109.5 . . ?
C5 C8 H8B 109.5 . . ?
C5 C8 H8C 109.5 . . ?
H8A C8 H8B 109.5 . . ?
H8A C8 H8C 109.5 . . ?
H8B C8 H8C 109.5 . . ?
O5 C9 C10 110.9(12) . . ?
O5 C9 C11 108.4(13) . . ?
O5 C9 C12 106.9(12) . . ?
C10 C9 C11 110.9(14) . . ?
C10 C9 C12 110.0(15) . . ?
C11 C9 C12 109.7(15) . . ?
C9 C10 H10A 109.5 . . ?
C9 C10 H10B 109.5 . . ?
C9 C10 H10C 109.5 . . ?
H10A C10 H10B 109.5 . . ?
H10A C10 H10C 109.5 . . ?
H10B C10 H10C 109.5 . . ?
C9 C11 H11A 109.5 . . ?
C9 C11 H11B 109.5 . . ?
C9 C11 H11C 109.5 . . ?
H11A C11 H11B 109.5 . . ?
H11A C11 H11C 109.5 . . ?
H11B C11 H11C 109.5 . . ?
C9 C12 H12A 109.5 . . ?
C9 C12 H12B 109.5 . . ?
C9 C12 H12C 109.5 . . ?
H12A C12 H12B 109.5 . . ?
H12A C12 H12C 109.5 . . ?
H12B C12 H12C 109.5 . . ?
O6 C13 C14 113.1(13) . . ?
O6 C13 C15 111.6(13) . . ?
O6 C13 C16 107.0(11) . . ?
C14 C13 C15 110.0(12) . . ?
C14 C13 C16 108.3(13) . . ?
C15 C13 C16 106.6(12) . . ?
C13 C14 H14A 109.5 . . ?
C13 C14 H14B 109.5 . . ?
C13 C14 H14C 109.5 . . ?
H14A C14 H14B 109.5 . . ?
H14A C14 H14C 109.5 . . ?
H14B C14 H14C 109.5 . . ?
C13 C15 H15A 109.5 . . ?
C13 C15 H15B 109.5 . . ?
C13 C15 H15C 109.5 . . ?
H15A C15 H15B 109.5 . . ?
H15A C15 H15C 109.5 . . ?
H15B C15 H15C 109.5 . . ?
C13 C16 H16A 109.5 . . ?
C13 C16 H16B 109.5 . . ?
C13 C16 H16C 109.5 . . ?
H16A C16 H16B 109.5 . . ?
H16A C16 H16C 109.5 . . ?
H16B C16 H16C 109.5 . . ?
O7 C17 C18 108.1(13) . . ?
O7 C17 C19 107.6(13) . . ?
O7 C17 C20 110.4(15) . . ?
C19 C17 C18 105.8(18) . . ?
C20 C17 C18 111.6(18) . . ?
C20 C17 C19 113.1(17) . . ?
C17 C18 H18A 109.5 . . ?
C17 C18 H18B 109.5 . . ?
C17 C18 H18C 109.5 . . ?
H18A C18 H18B 109.5 . . ?
H18A C18 H18C 109.5 . . ?
H18B C18 H18C 109.5 . . ?
C17 C19 H19A 109.5 . . ?
C17 C19 H19B 109.5 . . ?
C17 C19 H19C 109.5 . . ?
H19A C19 H19B 109.5 . . ?
H19A C19 H19C 109.5 . . ?
H19B C19 H19C 109.5 . . ?
C17 C20 H20A 109.5 . . ?
C17 C20 H20B 109.5 . . ?
C17 C20 H20C 109.5 . . ?
H20A C20 H20B 109.5 . . ?
H20A C20 H20C 109.5 . . ?
H20B C20 H20C 109.5 . . ?
O8 C21 C22 103.6(13) . . ?
O8 C21 C23 106.6(13) . . ?
O8 C21 C24 114.0(13) . . ?
C23 C21 C22 103.2(15) . . ?
C24 C21 C22 111.7(16) . . ?
C24 C21 C23 116.4(16) . . ?
C21 C22 H22A 109.5 . . ?
C21 C22 H22B 109.5 . . ?
C21 C22 H22C 109.5 . . ?
H22A C22 H22B 109.5 . . ?
H22A C22 H22C 109.5 . . ?
H22B C22 H22C 109.5 . . ?
C21 C23 H23A 109.5 . . ?
C21 C23 H23B 109.5 . . ?
C21 C23 H23C 109.5 . . ?
H23A C23 H23B 109.5 . . ?
H23A C23 H23C 109.5 . . ?
H23B C23 H23C 109.5 . . ?
C21 C24 H24A 109.5 . . ?
C21 C24 H24B 109.5 . . ?
C21 C24 H24C 109.5 . . ?
H24A C24 H24B 109.5 . . ?
H24A C24 H24C 109.5 . . ?
H24B C24 H24C 109.5 . . ?
O9 C25 C26 109.8(12) . . ?
O9 C25 C27 107.1(12) . . ?
O9 C25 C28 108.6(12) . . ?
C27 C25 C26 112.9(13) . . ?
C27 C25 C28 107.4(13) . . ?
C28 C25 C26 110.8(14) . . ?
C25 C26 H26A 109.5 . . ?
C25 C26 H26B 109.5 . . ?
C25 C26 H26C 109.5 . . ?
H26A C26 H26B 109.5 . . ?
H26A C26 H26C 109.5 . . ?
H26B C26 H26C 109.5 . . ?
C25 C27 H27A 109.5 . . ?
C25 C27 H27B 109.5 . . ?
C25 C27 H27C 109.5 . . ?
H27A C27 H27B 109.5 . . ?
H27A C27 H27C 109.5 . . ?
H27B C27 H27C 109.5 . . ?
C25 C28 H28A 109.5 . . ?
C25 C28 H28B 109.5 . . ?
C25 C28 H28C 109.5 . . ?
H28A C28 H28B 109.5 . . ?
H28A C28 H28C 109.5 . . ?
H28B C28 H28C 109.5 . . ?
O10 C29 C31 105.1(12) . . ?
O10 C29 C32 105.2(12) . . ?
C30 C29 O10 110.6(13) . . ?
C30 C29 C31 113.9(14) . . ?
C30 C29 C32 113.9(14) . . ?
C32 C29 C31 107.4(12) . . ?
C29 C30 H30A 109.5 . . ?
C29 C30 H30B 109.5 . . ?
C29 C30 H30C 109.5 . . ?
H30A C30 H30B 109.5 . . ?
H30A C30 H30C 109.5 . . ?
H30B C30 H30C 109.5 . . ?
C29 C31 H31A 109.5 . . ?
C29 C31 H31B 109.5 . . ?
C29 C31 H31C 109.5 . . ?
H31A C31 H31B 109.5 . . ?
H31A C31 H31C 109.5 . . ?
H31B C31 H31C 109.5 . . ?
C29 C32 H32A 109.5 . . ?
C29 C32 H32B 109.5 . . ?
C29 C32 H32C 109.5 . . ?
H32A C32 H32B 109.5 . . ?
H32A C32 H32C 109.5 . . ?
H32B C32 H32C 109.5 . . ?
O11 C33 H33A 110.9 . . ?
O11 C33 H33B 110.9 . . ?
O11 C33 C34 104.5(13) . . ?
H33A C33 H33B 108.9 . . ?
C34 C33 H33A 110.9 . . ?
C34 C33 H33B 110.9 . . ?
C33 C34 H34A 111.5 . . ?
C33 C34 H34B 111.5 . . ?
C33 C34 C35 101.4(13) . . ?
H34A C34 H34B 109.3 . . ?
C35 C34 H34A 111.5 . . ?
C35 C34 H34B 111.5 . . ?
C34 C35 H35A 111.0 . . ?
C34 C35 H35B 111.0 . . ?
H35A C35 H35B 109.0 . . ?
C36 C35 C34 103.7(14) . . ?
C36 C35 H35A 111.0 . . ?
C36 C35 H35B 111.0 . . ?
O11 C36 C35 102.7(12) . . ?
O11 C36 H36A 111.2 . . ?
O11 C36 H36B 111.2 . . ?
C35 C36 H36A 111.2 . . ?
C35 C36 H36B 111.2 . . ?
H36A C36 H36B 109.1 . . ?

loop_
_geom_bond_atom_site_label_1
_geom_bond_atom_site_label_2
_geom_bond_distance
_geom_bond_site_symmetry_2
_geom_bond_publ_flag
U1 O1 1.790(9) . ?
U1 O2 1.870(9) . ?
U1 O3 2.113(11) . ?
U1 O4 2.299(9) . ?
U1 O5 2.226(9) . ?
U1 O6 2.408(10) . ?
Gd1 O2 2.550(10) . ?
Gd1 O4 2.375(9) . ?
Gd1 O6 2.353(9) . ?
Gd1 O7 2.068(10) . ?
Gd1 O8 2.276(9) . ?
Gd1 O11 2.411(10) . ?
Gd2 O2 2.588(10) . ?
Gd2 O5 2.421(10) . ?
Gd2 O6 2.724(9) . ?
Gd2 O8 2.369(9) . ?
Gd2 O9 2.108(9) . ?
Gd2 O10 2.087(11) . ?
O3 C1 1.418(19) . ?
O4 C5 1.447(17) . ?
O5 C9 1.457(16) . ?
O6 C13 1.389(17) . ?
O7 C17 1.430(17) . ?
O8 C21 1.420(17) . ?
O9 C25 1.408(15) . ?
O10 C29 1.450(18) . ?
O11 C33 1.455(16) . ?
O11 C36 1.456(19) . ?
C1 C2 1.52(2) . ?
C1 C3 1.52(2) . ?
C1 C4 1.52(2) . ?
C2 H2A 0.9800 . ?
C2 H2B 0.9800 . ?
C2 H2C 0.9800 . ?
C3 H3A 0.9800 . ?
C3 H3B 0.9800 . ?
C3 H3C 0.9800 . ?
C4 H4A 0.9800 . ?
C4 H4B 0.9800 . ?
C4 H4C 0.9800 . ?
C5 C6 1.45(2) . ?
C5 C7 1.47(2) . ?
C5 C8 1.36(3) . ?
C6 H6A 0.9800 . ?
C6 H6B 0.9800 . ?
C6 H6C 0.9800 . ?
C7 H7A 0.9800 . ?
C7 H7B 0.9800 . ?
C7 H7C 0.9800 . ?
C8 H8A 0.9800 . ?
C8 H8B 0.9800 . ?
C8 H8C 0.9800 . ?
C9 C10 1.47(2) . ?
C9 C11 1.49(2) . ?
C9 C12 1.52(2) . ?
C10 H10A 0.9800 . ?
C10 H10B 0.9800 . ?
C10 H10C 0.9800 . ?
C11 H11A 0.9800 . ?
C11 H11B 0.9800 . ?
C11 H11C 0.9800 . ?
C12 H12A 0.9800 . ?
C12 H12B 0.9800 . ?
C12 H12C 0.9800 . ?
C13 C14 1.50(2) . ?
C13 C15 1.543(19) . ?
C13 C16 1.56(2) . ?
C14 H14A 0.9800 . ?
C14 H14B 0.9800 . ?
C14 H14C 0.9800 . ?
C15 H15A 0.9800 . ?
C15 H15B 0.9800 . ?
C15 H15C 0.9800 . ?
C16 H16A 0.9800 . ?
C16 H16B 0.9800 . ?
C16 H16C 0.9800 . ?
C17 C18 1.50(2) . ?
C17 C19 1.49(2) . ?
C17 C20 1.44(3) . ?
C18 H18A 0.9800 . ?
C18 H18B 0.9800 . ?
C18 H18C 0.9800 . ?
C19 H19A 0.9800 . ?
C19 H19B 0.9800 . ?
C19 H19C 0.9800 . ?
C20 H20A 0.9800 . ?
C20 H20B 0.9800 . ?
C20 H20C 0.9800 . ?
C21 C22 1.58(2) . ?
C21 C23 1.46(2) . ?
C21 C24 1.43(2) . ?
C22 H22A 0.9800 . ?
C22 H22B 0.9800 . ?
C22 H22C 0.9800 . ?
C23 H23A 0.9800 . ?
C23 H23B 0.9800 . ?
C23 H23C 0.9800 . ?
C24 H24A 0.9800 . ?
C24 H24B 0.9800 . ?
C24 H24C 0.9800 . ?
C25 C26 1.52(2) . ?
C25 C27 1.52(2) . ?
C25 C28 1.52(2) . ?
C26 H26A 0.9800 . ?
C26 H26B 0.9800 . ?
C26 H26C 0.9800 . ?
C27 H27A 0.9800 . ?
C27 H27B 0.9800 . ?
C27 H27C 0.9800 . ?
C28 H28A 0.9800 . ?
C28 H28B 0.9800 . ?
C28 H28C 0.9800 . ?
C29 C30 1.438(19) . ?
C29 C31 1.56(2) . ?
C29 C32 1.54(2) . ?
C30 H30A 0.9800 . ?
C30 H30B 0.9800 . ?
C30 H30C 0.9800 . ?
C31 H31A 0.9800 . ?
C31 H31B 0.9800 . ?
C31 H31C 0.9800 . ?
C32 H32A 0.9800 . ?
C32 H32B 0.9800 . ?
C32 H32C 0.9800 . ?
C33 H33A 0.9900 . ?
C33 H33B 0.9900 . ?
C33 C34 1.51(2) . ?
C34 H34A 0.9900 . ?
C34 H34B 0.9900 . ?
C34 C35 1.51(2) . ?
C35 H35A 0.9900 . ?
C35 H35B 0.9900 . ?
C35 C36 1.51(2) . ?
C36 H36A 0.9900 . ?
C36 H36B 0.9900 . ?

loop_
_geom_torsion_atom_site_label_1
_geom_torsion_atom_site_label_2
_geom_torsion_atom_site_label_3
_geom_torsion_atom_site_label_4
_geom_torsion
_geom_torsion_site_symmetry_1
_geom_torsion_site_symmetry_2
_geom_torsion_site_symmetry_3
_geom_torsion_site_symmetry_4
_geom_torsion_publ_flag
U1 O3 C1 C2 106(2) . . . . ?
U1 O3 C1 C3 -133.9(18) . . . . ?
U1 O3 C1 C4 -16(3) . . . . ?
U1 O4 C5 C6 -72.3(18) . . . . ?
U1 O4 C5 C7 176.0(12) . . . . ?
U1 O4 C5 C8 53(2) . . . . ?
U1 O5 C9 C10 58.9(19) . . . . ?
U1 O5 C9 C11 -63.1(18) . . . . ?
U1 O5 C9 C12 178.8(11) . . . . ?
U1 O6 C13 C14 68.5(15) . . . . ?
U1 O6 C13 C15 -56.1(16) . . . . ?
U1 O6 C13 C16 -172.4(8) . . . . ?
Gd1 O4 C5 C6 102.8(16) . . . . ?
Gd1 O4 C5 C7 -9(2) . . . . ?
Gd1 O4 C5 C8 -131.7(19) . . . . ?
Gd1 O6 C13 C14 -56.1(16) . . . . ?
Gd1 O6 C13 C15 179.3(9) . . . . ?
Gd1 O6 C13 C16 63.0(14) . . . . ?
Gd1 O8 C21 C22 -84.9(13) . . . . ?
Gd1 O8 C21 C23 166.6(11) . . . . ?
Gd1 O8 C21 C24 37(2) . . . . ?
Gd1 O11 C33 C34 -172.0(9) . . . . ?
Gd1 O11 C36 C35 -163.1(9) . . . . ?
Gd2 O5 C9 C10 -122.2(12) . . . . ?
Gd2 O5 C9 C11 115.7(13) . . . . ?
Gd2 O5 C9 C12 -2.4(19) . . . . ?
Gd2 O6 C13 C14 -176.3(9) . . . . ?
Gd2 O6 C13 C15 59.1(15) . . . . ?
Gd2 O6 C13 C16 -57.2(14) . . . . ?
Gd2 O8 C21 C22 93.7(15) . . . . ?
Gd2 O8 C21 C23 -14.8(19) . . . . ?
Gd2 O8 C21 C24 -144.7(13) . . . . ?
Gd2 O9 C25 C26 124(3) . . . . ?
Gd2 O9 C25 C27 1(4) . . . . ?
Gd2 O9 C25 C28 -115(3) . . . . ?
O3 U1 O2 Gd1 -135.5(4) . . . . ?
O3 U1 O2 Gd2 130.8(4) . . . . ?
O4 U1 O2 Gd1 -35.0(3) . . . . ?
O4 U1 O2 Gd2 -128.7(4) . . . . ?
O5 U1 O2 Gd1 122.1(4) . . . . ?
O5 U1 O2 Gd2 28.4(4) . . . . ?
O6 U1 O2 Gd1 41.9(3) . . . . ?
O6 U1 O2 Gd2 -51.8(3) . . . . ?
O11 C33 C34 C35 -32.2(16) . . . . ?
C33 O11 C36 C35 13.1(16) . . . . ?
C33 C34 C35 C36 40.6(17) . . . . ?
C34 C35 C36 O11 -33.3(16) . . . . ?
C36 O11 C33 C34 12.2(16) . . . . ?
